data_8106275
loop_
_publ_author_name
'Hong, Yong'
'Liu, Wei'

_publ_section_title
;
 Crystal structure of (E)-2-(1-((2-aminophenyl)imino)ethyl)-4-bromophenol,
 C14H13BrN2O
;
_journal_issue 4
_journal_name_full 'Zeitschrift f\"ur Kristallographie - New Crystal Structures'
_journal_page_first 725
_journal_page_last 726
_journal_paper_doi 10.1515/ncrs-2018-0070
_journal_volume 233
_journal_year 2018
_chemical_formula_moiety 'C14 H13 Br N2 O'
_chemical_formula_sum 'C14 H13 Br N2 O'
_chemical_formula_weight 305.17
_space_group_crystal_system monoclinic
_space_group_IT_number 4
_space_group_name_Hall 'P 2yb'
_space_group_name_H-M_alt 'P 1 21 1'
_atom_sites_solution_hydrogens mixed
_cell_angle_alpha 90
_cell_angle_beta 101.332(2)
_cell_angle_gamma 90
_cell_formula_units_Z 2
_cell_length_a 6.8679(5)
_cell_length_b 7.7096(5)
_cell_length_c 12.4043(7)
_cell_measurement_reflns_used 5742
_cell_measurement_temperature 293(2)
_cell_measurement_theta_max 27.42
_cell_measurement_theta_min 3.03
_cell_volume 643.99(7)
_computing_cell_refinement 'SAINT V8.38A (?, 2016)'
_computing_data_reduction 'SAINT V8.38A (?, 2016)'
_computing_molecular_graphics 'Olex2 (Dolomanov et al., 2009)'
_computing_publication_material 'Olex2 (Dolomanov et al., 2009)'
_computing_structure_refinement 'XL (Sheldrick, 2008)'
_computing_structure_solution 'SHELXT 2014/5 (Sheldrick, 2014)'
_diffrn_ambient_temperature 293(2)
_diffrn_measured_fraction_theta_full 0.994
_diffrn_measured_fraction_theta_max 0.994
_diffrn_measurement_device_type 'Bruker APEX-II CCD'
_diffrn_measurement_method '\f and \w scans'
_diffrn_radiation_type MoK\a
_diffrn_radiation_wavelength 0.71073
_diffrn_reflns_av_R_equivalents 0.0254
_diffrn_reflns_av_unetI/netI 0.0386
_diffrn_reflns_Laue_measured_fraction_full 0.994
_diffrn_reflns_Laue_measured_fraction_max 0.994
_diffrn_reflns_limit_h_max 8
_diffrn_reflns_limit_h_min -8
_diffrn_reflns_limit_k_max 9
_diffrn_reflns_limit_k_min -9
_diffrn_reflns_limit_l_max 16
_diffrn_reflns_limit_l_min -14
_diffrn_reflns_number 10038
_diffrn_reflns_point_group_measured_fraction_full 0.985
_diffrn_reflns_point_group_measured_fraction_max 0.983
_diffrn_reflns_theta_full 25.242
_diffrn_reflns_theta_max 27.511
_diffrn_reflns_theta_min 3.128
_diffrn_standards_number 0
_exptl_absorpt_coefficient_mu 3.180
_exptl_absorpt_correction_T_max 0.7456
_exptl_absorpt_correction_T_min 0.5785
_exptl_absorpt_correction_type multi-scan
_exptl_absorpt_process_details
;
SADABS-2016/2 (Bruker,2016/2) was used for absorption correction.
wR2(int) was 0.0966 before and 0.0658 after correction.
The Ratio of minimum to maximum transmission is 0.7759.
The \l/2 correction factor is Not present.
;
_exptl_crystal_colour colorless
_exptl_crystal_density_diffrn 1.574
_exptl_crystal_description block
_exptl_crystal_F_000 308
_exptl_crystal_size_max 0.309
_exptl_crystal_size_mid 0.168
_exptl_crystal_size_min 0.151
_refine_diff_density_max 0.190
_refine_diff_density_min -0.412
_refine_diff_density_rms 0.049
_refine_ls_abs_structure_details
;
 Flack x determined using 938 quotients [(I+)-(I-)]/[(I+)+(I-)]
 (Parsons, Flack and Wagner, Acta Cryst. B69 (2013) 249-259).
;
_refine_ls_abs_structure_Flack 0.032(5)
_refine_ls_extinction_coef .
_refine_ls_extinction_method none
_refine_ls_goodness_of_fit_ref 1.035
_refine_ls_hydrogen_treatment constr
_refine_ls_matrix_type full
_refine_ls_number_parameters 166
_refine_ls_number_reflns 2903
_refine_ls_number_restraints 1
_refine_ls_restrained_S_all 1.035
_refine_ls_R_factor_all 0.0406
_refine_ls_R_factor_gt 0.0294
_refine_ls_shift/su_max 0.001
_refine_ls_shift/su_mean 0.000
_refine_ls_structure_factor_coef Fsqd
_refine_ls_weighting_details 'w=1/[\s^2^(Fo^2^)+(0.0342P)^2^] where P=(Fo^2^+2Fc^2^)/3'
_refine_ls_weighting_scheme calc
_refine_ls_wR_factor_gt 0.0655
_refine_ls_wR_factor_ref 0.0691
_reflns_Friedel_coverage 0.842
_reflns_Friedel_fraction_full 0.973
_reflns_Friedel_fraction_max 0.970
_reflns_number_gt 2431
_reflns_number_total 2903
_reflns_threshold_expression 'I > 2\s(I)'
_cod_data_source_file suppl_ncrs-2018-0070_suppl.cif
_cod_data_source_block hongy0103_0m_b
_cod_database_code 8106275
_shelx_space_group_comment
;
The symmetry employed for this shelxl refinement is uniquely defined
by the following loop, which should always be used as a source of
symmetry information in preference to the above space-group names.
They are only intended as comments.
;
_shelx_estimated_absorpt_t_max 0.645
_shelx_estimated_absorpt_t_min 0.440
_olex2_refinement_description
;
1. Fixed Uiso
 At 1.2 times of:
  All C(H) groups, All N(H,H) groups
 At 1.5 times of:
  All C(H,H,H) groups, All O(H) groups
2.a Rotating group:
 N1(H1A,H1B)
2.b Aromatic/amide H refined with riding coordinates:
 C10(H10), C2(H2), C13(H13), C12(H12), C3(H3), C5(H5), C4(H4)
2.c Idealised Me refined as rotating group:
 C8(H8A,H8B,H8C)
2.d Idealised tetrahedral OH refined as rotating group:
 O1(H1)
;
_olex2_submission_special_instructions 'No special instructions were received'

loop_
_space_group_symop_operation_xyz
'x, y, z'
'-x, y+1/2, -z'

loop_
_atom_site_label
_atom_site_type_symbol
_atom_site_fract_x
_atom_site_fract_y
_atom_site_fract_z
_atom_site_U_iso_or_equiv
_atom_site_adp_type
_atom_site_occupancy
_atom_site_site_symmetry_order
_atom_site_calc_flag
_atom_site_refinement_flags_posn
_atom_site_refinement_flags_adp
_atom_site_refinement_flags_occupancy
_atom_site_disorder_assembly
_atom_site_disorder_group
Br1 Br 0.09369(5) 0.39222(8) -0.08673(2) 0.06741(17) Uani 1 1 d . . . . .
O1 O 0.8082(3) 0.4051(5) 0.27947(17) 0.0494(6) Uani 1 1 d . . . . .
H1 H 0.778062 0.436423 0.337194 0.074 Uiso 1 1 calc GR . . . .
N2 N 0.5881(3) 0.5073(3) 0.40602(19) 0.0325(6) Uani 1 1 d . . . . .
C10 C 0.3016(4) 0.4722(4) 0.1282(2) 0.0347(7) Uani 1 1 d . . . . .
H10 H 0.179321 0.514699 0.137643 0.042 Uiso 1 1 calc R . . . .
C7 C 0.4406(4) 0.5346(4) 0.3260(2) 0.0305(6) Uani 1 1 d . . . . .
C2 C 0.7748(6) 0.6146(5) 0.6968(3) 0.0439(9) Uani 1 1 d . . . . .
H2 H 0.889116 0.659868 0.740538 0.053 Uiso 1 1 calc R . . . .
C6 C 0.5883(4) 0.5344(4) 0.5190(2) 0.0313(6) Uani 1 1 d . . . . .
C1 C 0.7640(4) 0.5997(4) 0.5841(3) 0.0350(7) Uani 1 1 d . . . . .
C11 C 0.3205(4) 0.4060(5) 0.0288(2) 0.0410(7) Uani 1 1 d . . . . .
C8 C 0.2501(5) 0.6221(4) 0.3379(3) 0.0377(8) Uani 1 1 d . . . . .
H8A H 0.146465 0.537107 0.332208 0.057 Uiso 1 1 calc GR . . . .
H8B H 0.214519 0.706952 0.280757 0.057 Uiso 1 1 calc GR . . . .
H8C H 0.267888 0.678086 0.408264 0.057 Uiso 1 1 calc GR . . . .
C9 C 0.4641(4) 0.4769(4) 0.2161(2) 0.0302(6) Uani 1 1 d . . . . .
N1 N 0.9213(4) 0.6491(5) 0.5362(3) 0.0561(8) Uani 1 1 d . . . . .
H1A H 1.030924 0.636232 0.583621 0.067 Uiso 1 1 d GR . . . .
H1B H 0.926563 0.585053 0.479492 0.067 Uiso 1 1 d GR . . . .
C13 C 0.6621(5) 0.3521(5) 0.0947(3) 0.0504(10) Uani 1 1 d . . . . .
H13 H 0.784404 0.314048 0.082478 0.060 Uiso 1 1 calc R . . . .
C12 C 0.5006(6) 0.3478(5) 0.0105(3) 0.0496(9) Uani 1 1 d . . . . .
H12 H 0.512338 0.306103 -0.058335 0.060 Uiso 1 1 calc R . . . .
C3 C 0.6215(6) 0.5645(4) 0.7446(3) 0.0497(9) Uani 1 1 d . . . . .
H3 H 0.632727 0.575101 0.820234 0.060 Uiso 1 1 calc R . . . .
C5 C 0.4331(5) 0.4824(5) 0.5687(3) 0.0406(7) Uani 1 1 d . . . . .
H5 H 0.317842 0.436982 0.525970 0.049 Uiso 1 1 calc R . . . .
C14 C 0.6471(4) 0.4121(5) 0.1979(2) 0.0377(7) Uani 1 1 d . . . . .
C4 C 0.4488(6) 0.4978(5) 0.6812(3) 0.0477(9) Uani 1 1 d . . . . .
H4 H 0.344383 0.463595 0.714098 0.057 Uiso 1 1 calc R . . . .

loop_
_atom_site_aniso_label
_atom_site_aniso_U_11
_atom_site_aniso_U_22
_atom_site_aniso_U_33
_atom_site_aniso_U_23
_atom_site_aniso_U_13
_atom_site_aniso_U_12
Br1 0.0645(3) 0.0944(3) 0.03505(19) -0.0014(3) -0.01067(14) -0.0096(3)
O1 0.0286(9) 0.0704(16) 0.0473(12) -0.0116(17) 0.0029(8) 0.0087(15)
N2 0.0271(13) 0.0364(15) 0.0320(14) -0.0035(10) 0.0012(10) -0.0011(10)
C10 0.0302(15) 0.0377(15) 0.0357(17) 0.0072(13) 0.0051(12) -0.0006(12)
C7 0.0261(14) 0.0275(14) 0.0375(16) 0.0003(12) 0.0053(12) -0.0033(12)
C2 0.047(2) 0.0417(19) 0.037(2) -0.0061(15) -0.0053(16) 0.0019(16)
C6 0.0306(15) 0.0284(14) 0.0337(16) -0.0032(12) 0.0035(12) 0.0048(12)
C1 0.0315(15) 0.0326(15) 0.0375(17) -0.0054(13) -0.0019(13) 0.0045(13)
C11 0.0442(15) 0.0444(18) 0.0312(13) 0.0064(18) -0.0003(11) -0.0030(19)
C8 0.0301(16) 0.0408(19) 0.041(2) -0.0019(15) 0.0045(14) 0.0039(14)
C9 0.0278(14) 0.0289(13) 0.0329(15) 0.0016(12) 0.0033(11) -0.0015(11)
N1 0.0277(15) 0.081(2) 0.056(2) -0.0070(18) -0.0013(12) -0.0041(15)
C13 0.0435(17) 0.063(3) 0.0483(19) -0.0042(16) 0.0173(15) 0.0076(17)
C12 0.065(2) 0.053(3) 0.0338(16) -0.0037(14) 0.0149(15) -0.0012(16)
C3 0.071(3) 0.042(2) 0.0331(19) -0.0054(14) 0.0042(17) 0.0086(17)
C5 0.0388(18) 0.0402(17) 0.0419(19) -0.0013(15) 0.0055(14) -0.0013(14)
C14 0.0306(13) 0.0426(19) 0.0396(15) 0.0019(17) 0.0064(11) -0.0025(16)
C4 0.054(2) 0.0458(19) 0.048(2) 0.0030(16) 0.0213(17) 0.0036(17)

loop_
_atom_type_symbol
_atom_type_description
_atom_type_scat_dispersion_real
_atom_type_scat_dispersion_imag
_atom_type_scat_source
C C 0.0033 0.0016 'International Tables Vol C Tables 4.2.6.8 and 6.1.1.4'
H H 0.0000 0.0000 'International Tables Vol C Tables 4.2.6.8 and 6.1.1.4'
Br Br -0.2901 2.4595 'International Tables Vol C Tables 4.2.6.8 and 6.1.1.4'
N N 0.0061 0.0033 'International Tables Vol C Tables 4.2.6.8 and 6.1.1.4'
O O 0.0106 0.0060 'International Tables Vol C Tables 4.2.6.8 and 6.1.1.4'

loop_
_geom_angle_atom_site_label_1
_geom_angle_atom_site_label_2
_geom_angle_atom_site_label_3
_geom_angle
_geom_angle_site_symmetry_1
_geom_angle_site_symmetry_3
C14 O1 H1 109.5 . .
C7 N2 C6 125.9(2) . .
C11 C10 H10 119.6 . .
C11 C10 C9 120.7(3) . .
C9 C10 H10 119.6 . .
N2 C7 C8 124.4(3) . .
N2 C7 C9 116.8(2) . .
C9 C7 C8 118.8(3) . .
C1 C2 H2 119.3 . .
C3 C2 H2 119.3 . .
C3 C2 C1 121.4(3) . .
C1 C6 N2 117.1(3) . .
C5 C6 N2 123.0(3) . .
C5 C6 C1 119.6(3) . .
C2 C1 C6 118.5(3) . .
N1 C1 C2 121.1(3) . .
N1 C1 C6 120.3(3) . .
C10 C11 Br1 119.5(2) . .
C10 C11 C12 121.3(3) . .
C12 C11 Br1 119.2(2) . .
C7 C8 H8A 109.5 . .
C7 C8 H8B 109.5 . .
C7 C8 H8C 109.5 . .
H8A C8 H8B 109.5 . .
H8A C8 H8C 109.5 . .
H8B C8 H8C 109.5 . .
C10 C9 C7 120.9(3) . .
C10 C9 C14 117.7(3) . .
C14 C9 C7 121.2(3) . .
C1 N1 H1A 108.9 . .
C1 N1 H1B 110.7 . .
H1A N1 H1B 108.5 . .
C12 C13 H13 119.4 . .
C12 C13 C14 121.3(3) . .
C14 C13 H13 119.4 . .
C11 C12 H12 120.4 . .
C13 C12 C11 119.1(3) . .
C13 C12 H12 120.4 . .
C2 C3 H3 119.8 . .
C2 C3 C4 120.5(3) . .
C4 C3 H3 119.8 . .
C6 C5 H5 119.7 . .
C4 C5 C6 120.5(3) . .
C4 C5 H5 119.7 . .
O1 C14 C9 121.4(3) . .
O1 C14 C13 118.9(3) . .
C13 C14 C9 119.8(3) . .
C3 C4 H4 120.3 . .
C5 C4 C3 119.5(3) . .
C5 C4 H4 120.3 . .

loop_
_geom_bond_atom_site_label_1
_geom_bond_atom_site_label_2
_geom_bond_distance
_geom_bond_site_symmetry_2
Br1 C11 1.901(3) .
O1 H1 0.8200 .
O1 C14 1.345(3) .
N2 C7 1.289(4) .
N2 C6 1.417(4) .
C10 H10 0.9300 .
C10 C11 1.364(4) .
C10 C9 1.399(4) .
C7 C8 1.504(4) .
C7 C9 1.473(4) .
C2 H2 0.9300 .
C2 C1 1.390(5) .
C2 C3 1.361(6) .
C6 C1 1.407(4) .
C6 C5 1.391(5) .
C1 N1 1.385(5) .
C11 C12 1.376(5) .
C8 H8A 0.9600 .
C8 H8B 0.9600 .
C8 H8C 0.9600 .
C9 C14 1.411(4) .
N1 H1A 0.8652 .
N1 H1B 0.8657 .
C13 H13 0.9300 .
C13 C12 1.367(5) .
C13 C14 1.383(5) .
C12 H12 0.9300 .
C3 H3 0.9300 .
C3 C4 1.387(5) .
C5 H5 0.9300 .
C5 C4 1.384(5) .
C4 H4 0.9300 .

loop_
_geom_torsion_atom_site_label_1
_geom_torsion_atom_site_label_2
_geom_torsion_atom_site_label_3
_geom_torsion_atom_site_label_4
_geom_torsion
_geom_torsion_site_symmetry_1
_geom_torsion_site_symmetry_2
_geom_torsion_site_symmetry_3
_geom_torsion_site_symmetry_4
Br1 C11 C12 C13 -177.7(3) . . . .
N2 C7 C9 C10 168.4(3) . . . .
N2 C7 C9 C14 -6.6(4) . . . .
N2 C6 C1 C2 -174.9(3) . . . .
N2 C6 C1 N1 5.6(4) . . . .
N2 C6 C5 C4 174.1(3) . . . .
C10 C11 C12 C13 1.9(5) . . . .
C10 C9 C14 O1 -177.1(3) . . . .
C10 C9 C14 C13 2.1(5) . . . .
C7 N2 C6 C1 -142.5(3) . . . .
C7 N2 C6 C5 44.5(5) . . . .
C7 C9 C14 O1 -1.9(5) . . . .
C7 C9 C14 C13 177.3(3) . . . .
C2 C3 C4 C5 0.0(5) . . . .
C6 N2 C7 C8 8.2(5) . . . .
C6 N2 C7 C9 -172.5(3) . . . .
C6 C5 C4 C3 -0.4(5) . . . .
C1 C2 C3 C4 -0.4(6) . . . .
C1 C6 C5 C4 1.3(5) . . . .
C11 C10 C9 C7 -174.8(3) . . . .
C11 C10 C9 C14 0.4(5) . . . .
C8 C7 C9 C10 -12.2(4) . . . .
C8 C7 C9 C14 172.8(3) . . . .
C9 C10 C11 Br1 177.2(2) . . . .
C9 C10 C11 C12 -2.4(5) . . . .
C12 C13 C14 O1 176.5(3) . . . .
C12 C13 C14 C9 -2.7(6) . . . .
C3 C2 C1 C6 1.3(5) . . . .
C3 C2 C1 N1 -179.2(3) . . . .
C5 C6 C1 C2 -1.7(5) . . . .
C5 C6 C1 N1 178.8(3) . . . .
C14 C13 C12 C11 0.7(6) . . . .
